data_4021932
loop_
_publ_author_name
'Glen Baghdasarian'
'K. A. Woerpel'

_publ_section_title
;
 Electrostatic Effects on the Reactions of Cyclohexanone Oxocarbenium Ions
;
_journal_name_full 'Journal of Organic Chemistry'
_journal_page_first 6851
_journal_page_last 6858
_journal_paper_doi 10.1021/jo060968z
_journal_volume 71
_journal_year 2006
_chemical_formula_sum 'C14 H28 O2'
_chemical_formula_weight 228.36
_chemical_name_systematic
; 
 ? 
;
_space_group_IT_number 14
_symmetry_cell_setting monoclinic
_symmetry_space_group_name_Hall '-P 2ybc'
_symmetry_space_group_name_H-M 'P 1 21/c 1'
_atom_sites_solution_hydrogens difmap
_atom_sites_solution_primary direct
_atom_sites_solution_secondary difmap
_audit_creation_method SHELXTL
_cell_angle_alpha 90.00
_cell_angle_beta 94.6760(10)
_cell_angle_gamma 90.00
_cell_formula_units_Z 4
_cell_length_a 7.5049(6)
_cell_length_b 9.4498(7)
_cell_length_c 19.6691(16)
_cell_measurement_temperature 163(2)
_cell_volume 1390.29(19)
_computing_cell_refinement 'Bruker SMART/SAINT'
_computing_data_collection 'Bruker SMART'
_computing_data_reduction 'Bruker SAINT'
_computing_molecular_graphics 'Bruker SHELXTL'
_computing_publication_material 'Bruker SHELXTL'
_computing_structure_refinement 'Bruker SHELXTL'
_computing_structure_solution 'Bruker SHELXTL'
_diffrn_ambient_temperature 163(2)
_diffrn_measured_fraction_theta_full 0.986
_diffrn_measured_fraction_theta_max 0.986
_diffrn_measurement_device_type 'CCD area detector'
_diffrn_measurement_method 'omega scans'
_diffrn_radiation_monochromator graphite
_diffrn_radiation_source 'sealed tube'
_diffrn_radiation_type MoK\a
_diffrn_radiation_wavelength 0.71073
_diffrn_reflns_av_R_equivalents 0.0238
_diffrn_reflns_av_sigmaI/netI 0.0165
_diffrn_reflns_limit_h_max 9
_diffrn_reflns_limit_h_min -10
_diffrn_reflns_limit_k_max 12
_diffrn_reflns_limit_k_min -12
_diffrn_reflns_limit_l_max 26
_diffrn_reflns_limit_l_min -26
_diffrn_reflns_number 17373
_diffrn_reflns_theta_full 28.37
_diffrn_reflns_theta_max 28.37
_diffrn_reflns_theta_min 2.08
_diffrn_standards_decay_% '< 1.0'
_diffrn_standards_interval_count 'initial 50 frames recollected'
_diffrn_standards_number '50 frames'
_exptl_absorpt_coefficient_mu 0.070
_exptl_absorpt_correction_T_max 0.9813
_exptl_absorpt_correction_T_min 0.9718
_exptl_absorpt_correction_type multi-scan
_exptl_absorpt_process_details 'Bruker SADABS'
_exptl_crystal_colour colorless
_exptl_crystal_density_diffrn 1.091
_exptl_crystal_density_meas ?
_exptl_crystal_density_method 'not measured'
_exptl_crystal_description irregular
_exptl_crystal_F_000 512
_exptl_crystal_size_max 0.41
_exptl_crystal_size_mid 0.33
_exptl_crystal_size_min 0.27
_refine_diff_density_max 0.435
_refine_diff_density_min -0.186
_refine_diff_density_rms 0.040
_refine_ls_extinction_method none
_refine_ls_goodness_of_fit_ref 1.031
_refine_ls_hydrogen_treatment refall
_refine_ls_matrix_type full
_refine_ls_number_parameters 257
_refine_ls_number_reflns 3432
_refine_ls_number_restraints 0
_refine_ls_restrained_S_all 1.031
_refine_ls_R_factor_all 0.0426
_refine_ls_R_factor_gt 0.0352
_refine_ls_shift/su_max 0.000
_refine_ls_shift/su_mean 0.000
_refine_ls_structure_factor_coef Fsqd
_refine_ls_weighting_details 'calc w=1/[\s^2^(Fo^2^)+(0.0570P)^2^+0.3255P] where P=(Fo^2^+2Fc^2^)/3'
_refine_ls_weighting_scheme calc
_refine_ls_wR_factor_gt 0.0965
_refine_ls_wR_factor_ref 0.1038
_reflns_number_gt 2940
_reflns_number_total 3432
_reflns_threshold_expression >2sigma(I)
_cod_data_source_file jo060968zsi20060510_123533.cif
_cod_depositor_comments
;
The following automatic conversions were performed:
'_symmetry_cell_setting' value 'Monoclinic' changed to 'monoclinic'
according to '/home/saulius/struct/CIF-dictionaries/cif_core.dic'
dictionary named 'cif_core.dic' version 2.4.1 from 2010-06-29.

Automatic conversion script
Id: cif_fix_enum 1527 2010-12-29 10:47:43Z saulius 

The following automatic conversions were performed:

'_exptl_crystal_density_meas' value 'n/a' was changed to '?' - the
value is perceived as not measured.

Automatic conversion script
Id: cif_fix_values 3008 2015-01-20 13:52:24Z robertas 
;
_cod_original_sg_symbol_H-M 'P 21/c'
_cod_database_code 4021932

loop_
_symmetry_equiv_pos_as_xyz
'x, y, z'
'-x, y+1/2, -z+1/2'
'-x, -y, -z'
'x, -y-1/2, z-1/2'

loop_
_atom_site_label
_atom_site_type_symbol
_atom_site_fract_x
_atom_site_fract_y
_atom_site_fract_z
_atom_site_U_iso_or_equiv
_atom_site_adp_type
_atom_site_occupancy
_atom_site_symmetry_multiplicity
_atom_site_calc_flag
O1 O 0.28763(9) 0.02145(7) 0.27502(3) 0.01952(16) Uani 1 1 d
O2 O 0.43510(8) 0.37829(6) 0.13901(3) 0.01781(15) Uani 1 1 d
C1 C 0.26820(11) 0.17295(9) 0.27316(4) 0.01557(18) Uani 1 1 d
C2 C 0.16390(11) 0.20461(9) 0.20424(4) 0.01689(18) Uani 1 1 d
C3 C 0.26463(12) 0.15559(9) 0.14410(4) 0.01817(19) Uani 1 1 d
C4 C 0.44924(11) 0.22465(9) 0.14299(4) 0.01642(18) Uani 1 1 d
C5 C 0.55477(11) 0.19800(9) 0.21184(4) 0.01679(18) Uani 1 1 d
C6 C 0.45394(11) 0.24183(9) 0.27329(4) 0.01653(18) Uani 1 1 d
C7 C 0.16205(12) 0.22142(9) 0.33467(4) 0.01782(19) Uani 1 1 d
C8 C 0.27878(14) 0.20641(12) 0.40214(5) 0.0254(2) Uani 1 1 d
C9 C -0.00331(14) 0.12763(11) 0.33972(5) 0.0262(2) Uani 1 1 d
C10 C 0.09905(13) 0.37556(10) 0.32762(5) 0.0230(2) Uani 1 1 d
C11 C 0.54549(12) 0.16552(10) 0.08315(5) 0.0205(2) Uani 1 1 d
C12 C 0.72512(14) 0.23240(12) 0.07104(5) 0.0270(2) Uani 1 1 d
C13 C 0.80609(16) 0.16666(15) 0.00983(6) 0.0367(3) Uani 1 1 d
C14 C 0.33836(13) 0.43371(11) 0.07977(5) 0.0229(2) Uani 1 1 d
H1 H 0.369(2) -0.0009(15) 0.3024(7) 0.037(4) Uiso 1 1 d
H2A H 0.0456(16) 0.1587(13) 0.2011(6) 0.023(3) Uiso 1 1 d
H2B H 0.1433(15) 0.3059(12) 0.2001(6) 0.018(3) Uiso 1 1 d
H3A H 0.2816(15) 0.0542(13) 0.1465(6) 0.023(3) Uiso 1 1 d
H3B H 0.1946(16) 0.1731(13) 0.1006(6) 0.023(3) Uiso 1 1 d
H5A H 0.5804(15) 0.0960(13) 0.2149(6) 0.021(3) Uiso 1 1 d
H5B H 0.6694(15) 0.2497(13) 0.2141(6) 0.019(3) Uiso 1 1 d
H6A H 0.4436(15) 0.3432(13) 0.2742(6) 0.021(3) Uiso 1 1 d
H6B H 0.5253(15) 0.2160(12) 0.3152(6) 0.020(3) Uiso 1 1 d
H8A H 0.2057(19) 0.2272(15) 0.4406(7) 0.039(4) Uiso 1 1 d
H8B H 0.3272(18) 0.1105(15) 0.4087(7) 0.036(3) Uiso 1 1 d
H8C H 0.3825(19) 0.2735(15) 0.4056(7) 0.034(3) Uiso 1 1 d
H9A H -0.0692(18) 0.1594(14) 0.3777(7) 0.032(3) Uiso 1 1 d
H9B H 0.030(2) 0.0296(17) 0.3491(7) 0.045(4) Uiso 1 1 d
H9C H -0.0838(18) 0.1307(15) 0.2983(7) 0.037(3) Uiso 1 1 d
H10A H 0.0467(18) 0.4052(15) 0.3704(7) 0.036(3) Uiso 1 1 d
H10B H 0.0055(18) 0.3850(14) 0.2910(7) 0.031(3) Uiso 1 1 d
H10C H 0.1956(18) 0.4435(15) 0.3194(7) 0.034(3) Uiso 1 1 d
H11A H 0.5598(16) 0.0632(13) 0.0913(6) 0.023(3) Uiso 1 1 d
H11B H 0.4653(17) 0.1741(13) 0.0409(6) 0.027(3) Uiso 1 1 d
H12A H 0.809(2) 0.2226(16) 0.1125(7) 0.044(4) Uiso 1 1 d
H12B H 0.7109(17) 0.3311(15) 0.0636(7) 0.031(3) Uiso 1 1 d
H13A H 0.726(2) 0.1760(16) -0.0317(8) 0.049(4) Uiso 1 1 d
H13B H 0.923(2) 0.2077(17) 0.0002(8) 0.048(4) Uiso 1 1 d
H13C H 0.827(2) 0.0661(19) 0.0164(8) 0.054(4) Uiso 1 1 d
H14A H 0.3943(18) 0.4091(14) 0.0387(7) 0.034(3) Uiso 1 1 d
H14B H 0.2149(18) 0.4018(14) 0.0753(6) 0.033(3) Uiso 1 1 d
H14C H 0.3383(16) 0.5359(14) 0.0846(6) 0.025(3) Uiso 1 1 d

loop_
_atom_site_aniso_label
_atom_site_aniso_U_11
_atom_site_aniso_U_22
_atom_site_aniso_U_33
_atom_site_aniso_U_23
_atom_site_aniso_U_13
_atom_site_aniso_U_12
O1 0.0224(3) 0.0130(3) 0.0225(3) 0.0010(2) -0.0019(3) 0.0013(2)
O2 0.0210(3) 0.0153(3) 0.0167(3) 0.0010(2) -0.0011(2) 0.0006(2)
C1 0.0169(4) 0.0128(4) 0.0168(4) 0.0005(3) 0.0002(3) 0.0005(3)
C2 0.0156(4) 0.0174(4) 0.0173(4) 0.0008(3) -0.0004(3) -0.0004(3)
C3 0.0191(4) 0.0180(4) 0.0170(4) -0.0019(3) -0.0011(3) -0.0016(3)
C4 0.0180(4) 0.0149(4) 0.0163(4) -0.0009(3) 0.0007(3) 0.0006(3)
C5 0.0156(4) 0.0171(4) 0.0175(4) -0.0002(3) 0.0004(3) 0.0008(3)
C6 0.0171(4) 0.0163(4) 0.0157(4) -0.0003(3) -0.0009(3) -0.0006(3)
C7 0.0186(4) 0.0173(4) 0.0177(4) 0.0004(3) 0.0021(3) 0.0005(3)
C8 0.0268(5) 0.0329(5) 0.0166(4) 0.0004(4) 0.0016(4) 0.0049(4)
C9 0.0245(5) 0.0266(5) 0.0286(5) -0.0008(4) 0.0087(4) -0.0054(4)
C10 0.0250(5) 0.0192(4) 0.0255(5) -0.0007(3) 0.0058(4) 0.0038(3)
C11 0.0228(4) 0.0210(4) 0.0180(4) -0.0023(3) 0.0024(3) 0.0023(3)
C12 0.0228(5) 0.0353(6) 0.0237(5) -0.0009(4) 0.0057(4) 0.0010(4)
C13 0.0320(6) 0.0523(8) 0.0273(6) 0.0011(5) 0.0116(5) 0.0081(5)
C14 0.0257(5) 0.0223(5) 0.0202(4) 0.0031(3) -0.0019(3) 0.0039(4)

loop_
_atom_type_symbol
_atom_type_description
_atom_type_scat_dispersion_real
_atom_type_scat_dispersion_imag
_atom_type_scat_source
C C 0.0033 0.0016 'International Tables Vol C Tables 4.2.6.8 and 6.1.1.4'
H H 0.0000 0.0000 'International Tables Vol C Tables 4.2.6.8 and 6.1.1.4'
O O 0.0106 0.0060 'International Tables Vol C Tables 4.2.6.8 and 6.1.1.4'

loop_
_geom_angle_atom_site_label_1
_geom_angle_atom_site_label_2
_geom_angle_atom_site_label_3
_geom_angle
C14 O2 C4 116.18(7)
O1 C1 C6 109.33(7)
O1 C1 C2 105.02(7)
C6 C1 C2 108.37(7)
O1 C1 C7 109.10(7)
C6 C1 C7 113.07(7)
C2 C1 C7 111.62(7)
C3 C2 C1 112.03(7)
C2 C3 C4 112.76(7)
O2 C4 C5 103.96(6)
O2 C4 C3 111.28(7)
C5 C4 C3 108.66(7)
O2 C4 C11 110.98(7)
C5 C4 C11 112.08(7)
C3 C4 C11 109.76(7)
C4 C5 C6 113.52(7)
C5 C6 C1 112.92(7)
C10 C7 C9 108.01(8)
C10 C7 C8 108.40(8)
C9 C7 C8 107.34(8)
C10 C7 C1 112.29(7)
C9 C7 C1 110.19(7)
C8 C7 C1 110.45(7)
C12 C11 C4 116.48(8)
C13 C12 C11 111.64(9)

loop_
_geom_bond_atom_site_label_1
_geom_bond_atom_site_label_2
_geom_bond_distance
O1 C1 1.4392(10)
O2 C14 1.4216(10)
O2 C4 1.4574(10)
C1 C6 1.5382(12)
C1 C2 1.5385(11)
C1 C7 1.5702(12)
C2 C3 1.5268(12)
C3 C4 1.5333(12)
C4 C5 1.5328(11)
C4 C11 1.5356(12)
C5 C6 1.5345(12)
C7 C10 1.5341(12)
C7 C9 1.5348(13)
C7 C8 1.5360(12)
C11 C12 1.5251(13)
C12 C13 1.5244(14)

loop_
_geom_torsion_atom_site_label_1
_geom_torsion_atom_site_label_2
_geom_torsion_atom_site_label_3
_geom_torsion_atom_site_label_4
_geom_torsion
O1 C1 C2 C3 -60.94(9)
C6 C1 C2 C3 55.81(9)
C7 C1 C2 C3 -179.03(7)
C1 C2 C3 C4 -58.60(9)
C14 O2 C4 C5 -178.73(7)
C14 O2 C4 C3 -61.94(9)
C14 O2 C4 C11 60.60(9)
C2 C3 C4 O2 -59.24(9)
C2 C3 C4 C5 54.64(9)
C2 C3 C4 C11 177.53(7)
O2 C4 C5 C6 66.04(9)
C3 C4 C5 C6 -52.55(9)
C11 C4 C5 C6 -174.02(7)
C4 C5 C6 C1 54.51(10)
O1 C1 C6 C5 60.13(9)
C2 C1 C6 C5 -53.81(9)
C7 C1 C6 C5 -178.11(7)
O1 C1 C7 C10 -167.15(7)
C6 C1 C7 C10 70.96(9)
C2 C1 C7 C10 -51.54(10)
O1 C1 C7 C9 -46.70(9)
C6 C1 C7 C9 -168.58(7)
C2 C1 C7 C9 68.92(9)
O1 C1 C7 C8 71.72(9)
C6 C1 C7 C8 -50.17(10)
C2 C1 C7 C8 -172.67(8)
O2 C4 C11 C12 51.57(10)
C5 C4 C11 C12 -64.17(10)
C3 C4 C11 C12 174.99(8)
C4 C11 C12 C13 -179.14(9)
